data_7103711
loop_
_publ_author_name
'Taylor, Patrick'
'Serwinski, Paul R.'
'Lahti, Paul M.'

_publ_section_title
;
 Molecular recognition for stable organic radicals --
 2-(6-uradinyl)-4,4,5,5-tetramethyl-4,5-dihydro-1H-imidazole-1-oxyl
;
_journal_coden_ASTM CHCOFS
_journal_issue 12
_journal_name_full
;
 Chemical Communications (Cambridge, United Kingdom)
;
_journal_page_first 1400
_journal_page_last 1401
_journal_paper_doi 10.1039/b302901h
_journal_year 2003
_chemical_compound_source 'Local laboratory'
_chemical_formula_moiety 'C11 H15 N4 O3 '
_chemical_formula_sum 'C11 H15 N4 O3'
_chemical_formula_weight 251.266
_chemical_name_systematic
;
 6-uradinyl-4,4,5,5-tetramethyl-4,5-dihydro-1H-imidazole-1-oxyl
;
_space_group_IT_number 15
_symmetry_cell_setting monoclinic
_symmetry_space_group_name_Hall '-C 2yc'
_symmetry_space_group_name_H-M 'C 1 2/c 1'
_atom_sites_solution_primary direct
_atom_sites_solution_secondary difmap
_cell_angle_alpha 90.00
_cell_angle_beta 109.701(3)
_cell_angle_gamma 90.00
_cell_formula_units_Z 8
_cell_length_a 13.3744(9)
_cell_length_b 13.6012(9)
_cell_length_c 15.1086(13)
_cell_measurement_reflns_used 2209
_cell_measurement_temperature 298
_cell_measurement_theta_max 25.028
_cell_measurement_theta_min 4.076
_cell_volume 2587.5(3)
_computing_cell_refinement 'HKL Scalepack (Otwinowski & Minor 1997)'
_computing_data_collection KappaCCD
_computing_data_reduction 'Denzo and Scalepak (Otwinowski & Minor, 1997)'
_computing_structure_refinement 'SHELXL-97 (Sheldrick, 1997)'
_computing_structure_solution 'SIR92 (Altomare et al., 1994)'
_diffrn_ambient_temperature 298
_diffrn_measured_fraction_theta_full 0.977
_diffrn_measured_fraction_theta_max 0.977
_diffrn_measurement_device KappaCCD
_diffrn_measurement_method CCD
_diffrn_orient_matrix_type X==UH
_diffrn_orient_matrix_UB_11 -0.04521
_diffrn_orient_matrix_UB_12 0.05316
_diffrn_orient_matrix_UB_13 -0.03791
_diffrn_orient_matrix_UB_21 0.03423
_diffrn_orient_matrix_UB_22 -0.01589
_diffrn_orient_matrix_UB_23 -0.06310
_diffrn_orient_matrix_UB_31 -0.05834
_diffrn_orient_matrix_UB_32 -0.03118
_diffrn_orient_matrix_UB_33 -0.02379
_diffrn_radiation_source 'fine-focus sealed tube'
_diffrn_radiation_type ' MoK\a'
_diffrn_radiation_wavelength 0.71073
_diffrn_reflns_av_R_equivalents 0.0249
_diffrn_reflns_limit_h_max 15
_diffrn_reflns_limit_h_min -15
_diffrn_reflns_limit_k_max 16
_diffrn_reflns_limit_k_min -15
_diffrn_reflns_limit_l_max 17
_diffrn_reflns_limit_l_min -17
_diffrn_reflns_number 4041
_diffrn_reflns_theta_full 25.05
_diffrn_reflns_theta_max 25.05
_diffrn_reflns_theta_min 4.30
_exptl_absorpt_coefficient_mu 0.096
_exptl_absorpt_correction_type none
_exptl_crystal_colour reddish
_exptl_crystal_density_diffrn 1.290
_exptl_crystal_density_method 'not measured'
_exptl_crystal_description Cube
_exptl_crystal_F_000 1064
_exptl_crystal_size_max 0.35
_exptl_crystal_size_mid 0.35
_exptl_crystal_size_min 0.20
_refine_diff_density_max 0.397
_refine_diff_density_min -0.296
_refine_diff_density_rms 0.046
_refine_ls_extinction_method none
_refine_ls_goodness_of_fit_ref 1.111
_refine_ls_hydrogen_treatment noref
_refine_ls_matrix_type full
_refine_ls_number_parameters 163
_refine_ls_number_reflns 2244
_refine_ls_number_restraints 0
_refine_ls_restrained_S_all 1.111
_refine_ls_R_factor_all 0.1110
_refine_ls_R_factor_gt 0.0865
_refine_ls_shift/su_max 0.001
_refine_ls_shift/su_mean 0.000
_refine_ls_structure_factor_coef Fsqd
_refine_ls_weighting_details 'calc w==1/[\s^2^(Fo^2^)+(0.1340P)^2^+2.2453P] where P==(Fo^2^+2Fc^2^)/3'
_refine_ls_weighting_scheme calc
_refine_ls_wR_factor_gt 0.2416
_refine_ls_wR_factor_ref 0.2667
_reflns_number_gt 1643
_reflns_number_total 2244
_reflns_threshold_expression >2sigma(I)
_cod_data_source_file b302901h.txt
_cod_data_source_block compound
_cod_depositor_comments
;
The following automatic conversions were performed:
'_symmetry_cell_setting' value 'Monoclinic' changed to 'monoclinic'
according to '/home/saulius/struct/CIF-dictionaries/cif_core.dic'
dictionary named 'cif_core.dic' version 2.4.1 from 2010-06-29.

Automatic conversion script
Id: cif_fix_enum 1527 2010-12-29 10:47:43Z saulius 
;
_cod_original_sg_symbol_H-M 'C 2/c         '
_cod_original_formula_sum 'C11 H15 N4 O3 '
_cod_database_code 7103711

loop_
_symmetry_equiv_pos_as_xyz
+X,+Y,+Z
-X,-Y,-Z
'-X+ 1/2,-Y+ 1/2,-Z'
'+X+ 1/2,+Y+ 1/2,+Z'
'-X,+Y,-Z+ 1/2'
'+X,-Y,+Z+ 1/2'
'+X+ 1/2,-Y+ 1/2,+Z+ 1/2'
'-X+ 1/2,+Y+ 1/2,-Z+ 1/2'

loop_
_atom_site_label
_atom_site_type_symbol
_atom_site_fract_x
_atom_site_fract_y
_atom_site_fract_z
_atom_site_U_iso_or_equiv
_atom_site_adp_type
_atom_site_occupancy
_atom_site_symmetry_multiplicity
_atom_site_calc_flag
_atom_site_refinement_flags
_atom_site_disorder_assembly
_atom_site_disorder_group
O1 O 0.5472(2) 0.4106(2) 0.58440(18) 0.0917(9) Uani 1 1 d . . .
O2 O 0.1992(2) 0.4827(3) 0.4392(2) 0.1200(12) Uani 1 1 d . . .
O3 O 0.1227(2) 0.2218(3) 0.6269(2) 0.1178(12) Uani 1 1 d . . .
N1 N 0.3725(2) 0.4485(2) 0.5145(2) 0.0817(9) Uani 1 1 d . . .
N2 N 0.2428(3) 0.3638(3) 0.5602(3) 0.0999(11) Uani 1 1 d . . .
N3 N 0.2105(2) 0.2097(2) 0.6921(2) 0.0818(9) Uani 1 1 d . . .
N4 N 0.3850(2) 0.2197(2) 0.76811(19) 0.0758(8) Uani 1 1 d . . .
C1 C 0.3216(3) 0.3147(2) 0.6243(2) 0.0666(8) Uani 1 1 d . . .
C2 C 0.4247(2) 0.3304(2) 0.63038(19) 0.0553(7) Uani 1 1 d . . .
C3 C 0.4542(3) 0.3967(3) 0.5767(2) 0.0752(10) Uani 1 1 d . . .
C4 C 0.2662(3) 0.4351(3) 0.4992(3) 0.0837(10) Uani 1 1 d . . .
C5 C 0.3078(3) 0.2472(3) 0.6953(2) 0.0691(9) Uani 1 1 d . . .
C6 C 0.2224(3) 0.1631(4) 0.7848(3) 0.0933(12) Uani 1 1 d . . .
C7 C 0.3437(3) 0.1478(3) 0.8225(3) 0.0837(11) Uani 1 1 d . . .
C8 C 0.1558(4) 0.0696(5) 0.7670(4) 0.137(2) Uani 1 1 d . . .
C9 C 0.1834(5) 0.2395(6) 0.8386(4) 0.149(2) Uani 1 1 d . . .
C10 C 0.3792(4) 0.0470(4) 0.8000(4) 0.1122(15) Uani 1 1 d . . .
C11 C 0.3966(4) 0.1676(4) 0.9272(3) 0.1230(19) Uani 1 1 d . . .
H1 H 0.3894 0.4935 0.4820 0.098 Uiso 1 1 calc R . .
H2 H 0.1780 0.3526 0.5555 0.120 Uiso 1 1 calc R . .
H2' H 0.4775 0.2936 0.6736 0.066 Uiso 1 1 calc R . .
H8A H 0.0818 0.0864 0.7425 0.205 Uiso 1 1 calc R . .
H8B H 0.1701 0.0341 0.8249 0.205 Uiso 1 1 calc R . .
H8C H 0.1735 0.0292 0.7223 0.205 Uiso 1 1 calc R . .
H9A H 0.1076 0.2454 0.8115 0.223 Uiso 1 1 calc R . .
H9B H 0.2157 0.3018 0.8353 0.223 Uiso 1 1 calc R . .
H9C H 0.2021 0.2196 0.9031 0.223 Uiso 1 1 calc R . .
H10A H 0.4552 0.0424 0.8262 0.168 Uiso 1 1 calc R . .
H10B H 0.3571 0.0386 0.7331 0.168 Uiso 1 1 calc R . .
H10C H 0.3477 -0.0033 0.8266 0.168 Uiso 1 1 calc R . .
H11A H 0.4717 0.1569 0.9445 0.185 Uiso 1 1 calc R . .
H11B H 0.3678 0.1239 0.9624 0.185 Uiso 1 1 calc R . .
H11C H 0.3835 0.2344 0.9407 0.185 Uiso 1 1 calc R . .

loop_
_atom_site_aniso_label
_atom_site_aniso_U_11
_atom_site_aniso_U_22
_atom_site_aniso_U_33
_atom_site_aniso_U_23
_atom_site_aniso_U_13
_atom_site_aniso_U_12
O1 0.0786(17) 0.105(2) 0.0977(18) 0.0282(15) 0.0379(14) 0.0087(14)
O2 0.102(2) 0.153(3) 0.104(2) 0.045(2) 0.0324(18) 0.041(2)
O3 0.0756(19) 0.128(3) 0.133(3) 0.013(2) 0.0133(18) -0.0128(17)
N1 0.089(2) 0.089(2) 0.0742(18) 0.0135(15) 0.0360(15) 0.0161(16)
N2 0.094(2) 0.108(3) 0.098(2) -0.009(2) 0.0329(19) 0.0090(19)
N3 0.0615(17) 0.090(2) 0.090(2) -0.0006(16) 0.0198(15) -0.0086(14)
N4 0.0736(18) 0.088(2) 0.0690(17) 0.0001(14) 0.0287(15) -0.0105(14)
C1 0.072(2) 0.0658(19) 0.0610(17) -0.0071(14) 0.0202(15) 0.0069(15)
C2 0.0524(15) 0.0637(17) 0.0535(15) 0.0086(12) 0.0228(12) 0.0079(12)
C3 0.079(2) 0.080(2) 0.070(2) 0.0050(16) 0.0292(17) 0.0128(17)
C4 0.088(3) 0.096(3) 0.069(2) 0.0117(19) 0.0308(19) 0.019(2)
C5 0.0663(19) 0.073(2) 0.0699(19) -0.0102(16) 0.0255(16) -0.0024(15)
C6 0.077(2) 0.115(3) 0.094(3) 0.006(2) 0.037(2) -0.017(2)
C7 0.080(2) 0.098(3) 0.078(2) 0.0067(19) 0.0342(18) -0.0162(19)
C8 0.093(3) 0.146(5) 0.156(5) 0.043(4) 0.022(3) -0.044(3)
C9 0.133(4) 0.205(7) 0.134(4) -0.012(4) 0.080(4) 0.032(4)
C10 0.119(3) 0.100(3) 0.128(4) 0.027(3) 0.055(3) 0.000(3)
C11 0.117(3) 0.171(5) 0.079(3) 0.020(3) 0.031(2) -0.053(3)

loop_
_atom_type_symbol
_atom_type_description
_atom_type_scat_dispersion_real
_atom_type_scat_dispersion_imag
_atom_type_scat_source
C C 0.0033 0.0016 'International Tables Vol C Tables 4.2.6.8 and 6.1.1.4'
H H 0.0000 0.0000 'International Tables Vol C Tables 4.2.6.8 and 6.1.1.4'
N N 0.0061 0.0033 'International Tables Vol C Tables 4.2.6.8 and 6.1.1.4'
O O 0.0106 0.0060 'International Tables Vol C Tables 4.2.6.8 and 6.1.1.4'

loop_
_diffrn_radiation_wavelength_id
all

loop_
_geom_angle_atom_site_label_1
_geom_angle_atom_site_label_2
_geom_angle_atom_site_label_3
_geom_angle
_geom_angle_site_symmetry_1
_geom_angle_site_symmetry_3
_geom_angle_publ_flag
C3 N1 C4 125.9(3) . . ?
C1 N2 C4 120.6(3) . . ?
O3 N3 C5 126.5(3) . . ?
O3 N3 C6 124.3(3) . . ?
C5 N3 C6 108.7(3) . . ?
C5 N4 C7 108.7(3) . . ?
N2 C1 C2 119.8(3) . . ?
N2 C1 C5 125.2(3) . . ?
C2 C1 C5 114.8(3) . . ?
C3 C2 C1 123.6(3) . . ?
O1 C3 C2 122.5(3) . . ?
O1 C3 N1 122.3(3) . . ?
C2 C3 N1 115.2(3) . . ?
O2 C4 N1 120.8(4) . . ?
O2 C4 N2 124.6(4) . . ?
N1 C4 N2 114.6(3) . . ?
N4 C5 N3 113.4(3) . . ?
N4 C5 C1 123.0(3) . . ?
N3 C5 C1 123.5(3) . . ?
N3 C6 C9 105.3(4) . . ?
N3 C6 C8 108.5(4) . . ?
C9 C6 C8 112.3(4) . . ?
N3 C6 C7 99.8(3) . . ?
C9 C6 C7 113.8(4) . . ?
C8 C6 C7 115.6(4) . . ?
N4 C7 C11 109.0(3) . . ?
N4 C7 C10 105.3(3) . . ?
C11 C7 C10 108.6(4) . . ?
N4 C7 C6 104.2(3) . . ?
C11 C7 C6 115.0(4) . . ?
C10 C7 C6 114.0(4) . . ?
C3 N1 H1 117.0 . . ?
C4 N1 H1 117.0 . . ?
C1 N2 H2 119.7 . . ?
C4 N2 H2 119.7 . . ?
C3 C2 H2 118.2 . . ?
C1 C2 H2 118.2 . . ?
C6 C8 H8A 109.5 . . ?
C6 C8 H8B 109.5 . . ?
H8A C8 H8B 109.5 . . ?
C6 C8 H8C 109.5 . . ?
H8A C8 H8C 109.5 . . ?
H8B C8 H8C 109.5 . . ?
C6 C9 H9A 109.5 . . ?
C6 C9 H9B 109.5 . . ?
H9A C9 H9B 109.5 . . ?
C6 C9 H9C 109.5 . . ?
H9A C9 H9C 109.5 . . ?
H9B C9 H9C 109.5 . . ?
C7 C10 H10A 109.5 . . ?
C7 C10 H10B 109.5 . . ?
H10A C10 H10B 109.5 . . ?
C7 C10 H10C 109.5 . . ?
H10A C10 H10C 109.5 . . ?
H10B C10 H10C 109.5 . . ?
C7 C11 H11A 109.5 . . ?
C7 C11 H11B 109.5 . . ?
H11A C11 H11B 109.5 . . ?
C7 C11 H11C 109.5 . . ?
H11A C11 H11C 109.5 . . ?
H11B C11 H11C 109.5 . . ?

loop_
_geom_bond_atom_site_label_1
_geom_bond_atom_site_label_2
_geom_bond_distance
_geom_bond_site_symmetry_2
_geom_bond_publ_flag
O1 C3 1.225(4) . ?
O2 C4 1.223(4) . ?
O3 N3 1.263(4) . ?
N1 C3 1.372(4) . ?
N1 C4 1.374(5) . ?
N2 C1 1.344(5) . ?
N2 C4 1.442(5) . ?
N3 C5 1.384(4) . ?
N3 C6 1.495(5) . ?
N4 C5 1.285(4) . ?
N4 C7 1.498(4) . ?
C1 C2 1.368(4) . ?
C1 C5 1.469(5) . ?
C2 C3 1.358(4) . ?
C6 C9 1.516(7) . ?
C6 C8 1.525(7) . ?
C6 C7 1.541(6) . ?
C7 C11 1.524(6) . ?
C7 C10 1.526(6) . ?
N1 H1 0.8600 . ?
N2 H2 0.8600 . ?
C2 H2 0.9300 . ?
C8 H8A 0.9600 . ?
C8 H8B 0.9600 . ?
C8 H8C 0.9600 . ?
C9 H9A 0.9600 . ?
C9 H9B 0.9600 . ?
C9 H9C 0.9600 . ?
C10 H10A 0.9600 . ?
C10 H10B 0.9600 . ?
C10 H10C 0.9600 . ?
C11 H11A 0.9600 . ?
C11 H11B 0.9600 . ?
C11 H11C 0.9600 . ?
